data_7041443
loop_
_publ_author_name
'Huang, Chun-Hua'
'Wen, Meng'
'Wang, Chun-Ya'
'Lu, Yong-Feng'
'Huang, Xi-He'
'Li, Hao-Hong'
'Wu, Shu-Ting'
'Zhuang, Nai-Feng'
'Hu, Xiao-Lin'

_publ_section_title
;
 A series of pure-blue-light emitting Cu(i) complexes with thermally
 activated delayed fluorescence: structural, photophysical, and
 computational studies.
;
_journal_issue 5
_journal_name_full 'Dalton transactions (Cambridge, England : 2003)'
_journal_page_first 1413
_journal_page_last 1419
_journal_paper_doi 10.1039/c6dt03965k
_journal_volume 46
_journal_year 2017
_chemical_formula_moiety 'C43 H40 Cl Cu N2 P2'
_chemical_formula_sum 'C43 H40 Cl Cu N2 P2'
_chemical_formula_weight 745.70
_chemical_name_systematic
; 
 ? 
;
_space_group_IT_number 2
_symmetry_cell_setting triclinic
_symmetry_space_group_name_Hall '-P 1'
_symmetry_space_group_name_H-M 'P -1'
_atom_sites_solution_hydrogens geom
_atom_sites_solution_primary direct
_atom_sites_solution_secondary difmap
_audit_creation_method SHELXL-97
_audit_update_record
;
2016-06-16 deposited with the CCDC.
2016-12-14 downloaded from the CCDC.
;
_cell_angle_alpha 82.69(3)
_cell_angle_beta 71.74(3)
_cell_angle_gamma 68.34(3)
_cell_formula_units_Z 2
_cell_length_a 10.703(2)
_cell_length_b 13.275(3)
_cell_length_c 15.304(3)
_cell_measurement_reflns_used 6766
_cell_measurement_temperature 173(2)
_cell_measurement_theta_max 25.03
_cell_measurement_theta_min 2.99
_cell_volume 1919.0(8)
_computing_cell_refinement 'RAPID AUTO'
_computing_data_collection 'RAPID AUTO'
_computing_data_reduction 'RAPID AUTO'
_computing_structure_refinement 'SHELXL-97 (Sheldrick, 1997)'
_computing_structure_solution 'SHELXS-97 (Sheldrick, 1990)'
_diffrn_ambient_temperature 173(2)
_diffrn_measured_fraction_theta_full 0.997
_diffrn_measured_fraction_theta_max 0.997
_diffrn_measurement_device_type 'Rigaku R-AXIS RAPID IP'
_diffrn_measurement_method 'omega scans'
_diffrn_radiation_monochromator graphite
_diffrn_radiation_source 'rotation anode'
_diffrn_radiation_type MoK\a
_diffrn_radiation_wavelength 0.71073
_diffrn_reflns_av_R_equivalents 0.0469
_diffrn_reflns_av_sigmaI/netI 0.0607
_diffrn_reflns_limit_h_max 12
_diffrn_reflns_limit_h_min -12
_diffrn_reflns_limit_k_max 15
_diffrn_reflns_limit_k_min -14
_diffrn_reflns_limit_l_max 18
_diffrn_reflns_limit_l_min -18
_diffrn_reflns_number 15273
_diffrn_reflns_theta_full 25.03
_diffrn_reflns_theta_max 25.03
_diffrn_reflns_theta_min 2.99
_diffrn_standards_decay_% None
_diffrn_standards_interval_count None
_diffrn_standards_interval_time None
_diffrn_standards_number None
_exptl_absorpt_coefficient_mu 0.754
_exptl_absorpt_correction_T_max 0.8762
_exptl_absorpt_correction_T_min 0.8223
_exptl_absorpt_correction_type empirical
_exptl_absorpt_process_details 'ABSCOR by T.Higashi 8 March, 1995'
_exptl_crystal_colour Colorless
_exptl_crystal_density_diffrn 1.291
_exptl_crystal_density_meas ?
_exptl_crystal_description block
_exptl_crystal_F_000 776
_exptl_crystal_size_max 0.27
_exptl_crystal_size_mid 0.23
_exptl_crystal_size_min 0.18
_refine_diff_density_max 0.485
_refine_diff_density_min -0.298
_refine_diff_density_rms 0.076
_refine_ls_extinction_method none
_refine_ls_goodness_of_fit_ref 1.061
_refine_ls_hydrogen_treatment constr
_refine_ls_matrix_type full
_refine_ls_number_parameters 442
_refine_ls_number_reflns 6766
_refine_ls_number_restraints 0
_refine_ls_restrained_S_all 1.061
_refine_ls_R_factor_all 0.0703
_refine_ls_R_factor_gt 0.0479
_refine_ls_shift/su_max 0.000
_refine_ls_shift/su_mean 0.000
_refine_ls_structure_factor_coef Fsqd
_refine_ls_weighting_details 'calc w=1/[\s^2^(Fo^2^)+(0.0550P)^2^+0.6782P] where P=(Fo^2^+2Fc^2^)/3'
_refine_ls_weighting_scheme calc
_refine_ls_wR_factor_gt 0.1054
_refine_ls_wR_factor_ref 0.1233
_reflns_number_gt 5053
_reflns_number_total 6766
_reflns_threshold_expression >2sigma(I)
_cod_data_source_file c6dt03965k2.cif
_cod_data_source_block a
_cod_depositor_comments
;
The following automatic conversions were performed:

'_symmetry_cell_setting' value 'Triclinic' changed to 'triclinic'
according to
/usr/data/users/saulius/crontab/automatic-downloads/rss-feeds/RSC/lib/dictionaries/cif_core.dic
dictionary named 'cif_core.dic' version 2.4.2 from 2011-04-26.

'_exptl_crystal_density_meas' value 'not measured' was changed to '?'
- the value is perceived as not measured.

Automatic conversion script
Id: cif_fix_values 4268 2015-11-12 08:31:59Z antanas 

 Adding full bibliography for 7041442--7041445.cif.
;
_cod_original_cell_volume 1918.8(7)
_cod_database_code 7041443

loop_
_symmetry_equiv_pos_as_xyz
'x, y, z'
'-x, -y, -z'

loop_
_atom_site_label
_atom_site_type_symbol
_atom_site_fract_x
_atom_site_fract_y
_atom_site_fract_z
_atom_site_U_iso_or_equiv
_atom_site_adp_type
_atom_site_occupancy
_atom_site_symmetry_multiplicity
_atom_site_calc_flag
_atom_site_refinement_flags
Cu1 Cu 0.09505(4) 0.74950(3) 0.18814(3) 0.03515(14) Uani 1 1 d .
Cl1 Cl -0.10152(10) 0.80511(8) 0.13298(8) 0.0592(3) Uani 1 1 d .
P1 P 0.15965(8) 0.56689(6) 0.19915(5) 0.0314(2) Uani 1 1 d .
P2 P 0.04098(9) 0.85661(7) 0.30901(6) 0.0364(2) Uani 1 1 d .
N1 N 0.2387(3) 0.7977(2) 0.08177(19) 0.0415(7) Uani 1 1 d .
N2 N 0.5158(4) 0.9302(3) -0.1085(3) 0.0909(15) Uani 1 1 d .
C1 C 0.1867(3) 0.5047(3) 0.0917(2) 0.0369(8) Uani 1 1 d .
C2 C 0.1327(4) 0.4267(3) 0.0859(3) 0.0506(9) Uani 1 1 d .
H2A H 0.0766 0.4035 0.1402 0.061 Uiso 1 1 calc R
C3 C 0.1594(4) 0.3817(4) 0.0020(3) 0.0694(13) Uani 1 1 d .
H3A H 0.1202 0.3292 -0.0013 0.083 Uiso 1 1 calc R
C4 C 0.2420(5) 0.4130(4) -0.0753(3) 0.0747(14) Uani 1 1 d .
H4A H 0.2621 0.3810 -0.1325 0.090 Uiso 1 1 calc R
C5 C 0.2961(5) 0.4896(4) -0.0715(3) 0.0766(14) Uani 1 1 d .
H5A H 0.3537 0.5109 -0.1260 0.092 Uiso 1 1 calc R
C6 C 0.2675(5) 0.5371(3) 0.0117(2) 0.0611(11) Uani 1 1 d .
H6A H 0.3036 0.5920 0.0136 0.073 Uiso 1 1 calc R
C7 C 0.0225(3) 0.5235(2) 0.2825(2) 0.0353(7) Uani 1 1 d .
C8 C -0.1107(4) 0.5672(3) 0.2716(3) 0.0494(9) Uani 1 1 d .
H8A H -0.1267 0.6140 0.2208 0.059 Uiso 1 1 calc R
C9 C -0.2208(4) 0.5425(3) 0.3347(3) 0.0611(11) Uani 1 1 d .
H9A H -0.3115 0.5713 0.3259 0.073 Uiso 1 1 calc R
C10 C -0.2008(4) 0.4772(3) 0.4097(3) 0.0609(12) Uani 1 1 d .
H10A H -0.2770 0.4612 0.4530 0.073 Uiso 1 1 calc R
C11 C -0.0703(5) 0.4358(4) 0.4212(3) 0.0647(12) Uani 1 1 d .
H11A H -0.0561 0.3911 0.4735 0.078 Uiso 1 1 calc R
C12 C 0.0430(4) 0.4571(3) 0.3582(2) 0.0493(9) Uani 1 1 d .
H12A H 0.1338 0.4265 0.3669 0.059 Uiso 1 1 calc R
C13 C 0.3162(3) 0.4839(3) 0.2340(2) 0.0350(7) Uani 1 1 d .
C14 C 0.4009(4) 0.3817(3) 0.1998(3) 0.0533(10) Uani 1 1 d .
H14A H 0.3811 0.3532 0.1539 0.064 Uiso 1 1 calc R
C15 C 0.5143(4) 0.3206(4) 0.2319(3) 0.0696(13) Uani 1 1 d .
H15A H 0.5712 0.2503 0.2081 0.083 Uiso 1 1 calc R
C16 C 0.5454(4) 0.3603(4) 0.2976(3) 0.0664(12) Uani 1 1 d .
H16A H 0.6234 0.3179 0.3193 0.080 Uiso 1 1 calc R
C17 C 0.4628(4) 0.4623(4) 0.3320(3) 0.0603(11) Uani 1 1 d .
H17A H 0.4833 0.4909 0.3776 0.072 Uiso 1 1 calc R
C18 C 0.3499(4) 0.5227(3) 0.2996(2) 0.0462(9) Uani 1 1 d .
H18A H 0.2938 0.5932 0.3233 0.055 Uiso 1 1 calc R
C19 C -0.1125(3) 0.8591(3) 0.4057(2) 0.0391(8) Uani 1 1 d .
C20 C -0.1442(4) 0.7655(3) 0.4280(3) 0.0515(10) Uani 1 1 d .
H20A H -0.0874 0.7028 0.3918 0.062 Uiso 1 1 calc R
C21 C -0.2561(4) 0.7608(3) 0.5014(3) 0.0589(11) Uani 1 1 d .
H21A H -0.2751 0.6952 0.5159 0.071 Uiso 1 1 calc R
C22 C -0.3402(5) 0.8509(4) 0.5537(3) 0.0753(14) Uani 1 1 d .
H22A H -0.4173 0.8479 0.6046 0.090 Uiso 1 1 calc R
C23 C -0.3125(5) 0.9447(4) 0.5321(4) 0.0918(19) Uani 1 1 d .
H23A H -0.3717 1.0078 0.5674 0.110 Uiso 1 1 calc R
C24 C -0.1987(5) 0.9488(3) 0.4592(3) 0.0734(14) Uani 1 1 d .
H24A H -0.1796 1.0144 0.4458 0.088 Uiso 1 1 calc R
C25 C 0.0086(3) 1.0006(3) 0.2799(2) 0.0407(8) Uani 1 1 d .
C26 C -0.0611(4) 1.0445(3) 0.2140(3) 0.0566(10) Uani 1 1 d .
H26A H -0.0889 1.0001 0.1855 0.068 Uiso 1 1 calc R
C27 C -0.0907(5) 1.1535(3) 0.1893(3) 0.0724(13) Uani 1 1 d .
H27A H -0.1395 1.1834 0.1445 0.087 Uiso 1 1 calc R
C28 C -0.0497(5) 1.2179(3) 0.2293(3) 0.0698(14) Uani 1 1 d .
H28A H -0.0691 1.2922 0.2120 0.084 Uiso 1 1 calc R
C29 C 0.0192(5) 1.1748(3) 0.2942(3) 0.0640(13) Uani 1 1 d .
H29A H 0.0464 1.2198 0.3226 0.077 Uiso 1 1 calc R
C30 C 0.0498(4) 1.0663(3) 0.3193(3) 0.0513(10) Uani 1 1 d .
H30A H 0.0993 1.0370 0.3639 0.062 Uiso 1 1 calc R
C31 C 0.1811(3) 0.8224(3) 0.3636(2) 0.0385(8) Uani 1 1 d .
C32 C 0.1651(4) 0.7970(3) 0.4562(2) 0.0493(9) Uani 1 1 d .
H32A H 0.0747 0.8021 0.4959 0.059 Uiso 1 1 calc R
C33 C 0.2779(5) 0.7644(4) 0.4921(3) 0.0638(11) Uani 1 1 d .
H33A H 0.2647 0.7470 0.5558 0.077 Uiso 1 1 calc R
C34 C 0.4092(5) 0.7573(4) 0.4355(3) 0.0676(12) Uani 1 1 d .
H34A H 0.4868 0.7353 0.4599 0.081 Uiso 1 1 calc R
C35 C 0.4278(4) 0.7825(3) 0.3428(3) 0.0602(11) Uani 1 1 d .
H35A H 0.5182 0.7777 0.3035 0.072 Uiso 1 1 calc R
C36 C 0.3160(4) 0.8141(3) 0.3076(3) 0.0496(9) Uani 1 1 d .
H36A H 0.3302 0.8308 0.2438 0.060 Uiso 1 1 calc R
C37 C 0.1959(4) 0.8808(3) 0.0266(2) 0.0457(9) Uani 1 1 d .
H37A H 0.0983 0.9106 0.0322 0.055 Uiso 1 1 calc R
C38 C 0.2813(4) 0.9266(3) -0.0373(3) 0.0528(10) Uani 1 1 d .
H38A H 0.2431 0.9855 -0.0748 0.063 Uiso 1 1 calc R
C39 C 0.4262(4) 0.8860(3) -0.0473(3) 0.0567(11) Uani 1 1 d .
C40 C 0.4725(4) 0.7986(3) 0.0093(3) 0.0537(10) Uani 1 1 d .
H40A H 0.5694 0.7670 0.0055 0.064 Uiso 1 1 calc R
C41 C 0.3781(4) 0.7584(3) 0.0703(2) 0.0456(9) Uani 1 1 d .
H41A H 0.4133 0.6981 0.1076 0.055 Uiso 1 1 calc R
C42 C 0.6640(5) 0.8900(4) -0.1138(4) 0.108(2) Uani 1 1 d .
H42A H 0.7112 0.9339 -0.1584 0.130 Uiso 1 1 calc R
H42B H 0.7066 0.8143 -0.1334 0.130 Uiso 1 1 calc R
H42C H 0.6742 0.8947 -0.0531 0.130 Uiso 1 1 calc R
C43 C 0.4690(6) 1.0125(5) -0.1734(4) 0.125(3) Uani 1 1 d .
H43A H 0.5464 1.0370 -0.2092 0.150 Uiso 1 1 calc R
H43B H 0.3905 1.0739 -0.1403 0.150 Uiso 1 1 calc R
H43C H 0.4382 0.9828 -0.2149 0.150 Uiso 1 1 calc R

loop_
_atom_site_aniso_label
_atom_site_aniso_U_11
_atom_site_aniso_U_22
_atom_site_aniso_U_33
_atom_site_aniso_U_23
_atom_site_aniso_U_13
_atom_site_aniso_U_12
Cu1 0.0395(2) 0.0314(2) 0.0336(2) -0.00057(16) -0.00924(18) -0.01245(17)
Cl1 0.0606(6) 0.0468(6) 0.0841(7) 0.0083(5) -0.0437(5) -0.0185(4)
P1 0.0336(4) 0.0298(4) 0.0313(4) -0.0014(3) -0.0101(4) -0.0109(3)
P2 0.0410(5) 0.0332(5) 0.0355(5) -0.0058(4) -0.0076(4) -0.0147(4)
N1 0.0409(15) 0.0348(16) 0.0398(16) 0.0046(12) -0.0048(13) -0.0105(12)
N2 0.055(2) 0.079(3) 0.101(3) 0.029(2) 0.013(2) -0.0205(19)
C1 0.0428(18) 0.0301(17) 0.0357(17) -0.0025(14) -0.0155(15) -0.0061(14)
C2 0.048(2) 0.049(2) 0.057(2) -0.0139(18) -0.0154(19) -0.0151(17)
C3 0.055(2) 0.075(3) 0.085(3) -0.040(3) -0.032(2) -0.010(2)
C4 0.075(3) 0.086(4) 0.055(3) -0.031(3) -0.032(3) 0.001(3)
C5 0.102(4) 0.080(3) 0.035(2) -0.003(2) -0.013(2) -0.022(3)
C6 0.083(3) 0.060(3) 0.039(2) -0.0044(18) -0.010(2) -0.028(2)
C7 0.0406(18) 0.0310(17) 0.0352(17) -0.0031(13) -0.0077(15) -0.0155(14)
C8 0.044(2) 0.054(2) 0.055(2) 0.0162(18) -0.0214(18) -0.0230(17)
C9 0.038(2) 0.066(3) 0.076(3) 0.006(2) -0.009(2) -0.0224(18)
C10 0.052(2) 0.060(3) 0.063(3) 0.003(2) 0.005(2) -0.031(2)
C11 0.072(3) 0.068(3) 0.052(2) 0.016(2) -0.010(2) -0.035(2)
C12 0.050(2) 0.047(2) 0.052(2) 0.0119(17) -0.0186(18) -0.0184(17)
C13 0.0304(16) 0.0398(18) 0.0337(17) -0.0022(14) -0.0083(14) -0.0112(13)
C14 0.050(2) 0.046(2) 0.061(2) -0.0125(18) -0.0240(19) -0.0033(17)
C15 0.056(2) 0.058(3) 0.081(3) -0.011(2) -0.031(2) 0.008(2)
C16 0.043(2) 0.084(3) 0.060(3) 0.010(2) -0.025(2) -0.003(2)
C17 0.049(2) 0.091(3) 0.049(2) -0.004(2) -0.0209(19) -0.027(2)
C18 0.0443(19) 0.052(2) 0.047(2) -0.0068(17) -0.0171(17) -0.0164(16)
C19 0.0433(18) 0.0391(19) 0.0352(18) -0.0053(14) -0.0098(15) -0.0146(15)
C20 0.051(2) 0.046(2) 0.055(2) -0.0086(18) -0.0069(19) -0.0183(17)
C21 0.057(2) 0.055(3) 0.065(3) 0.006(2) -0.009(2) -0.0293(19)
C22 0.063(3) 0.088(4) 0.067(3) -0.013(3) 0.013(2) -0.040(3)
C23 0.083(3) 0.073(3) 0.091(4) -0.035(3) 0.035(3) -0.035(3)
C24 0.080(3) 0.054(3) 0.072(3) -0.026(2) 0.019(3) -0.034(2)
C25 0.0428(18) 0.0314(18) 0.0410(19) -0.0061(14) 0.0002(16) -0.0137(14)
C26 0.062(2) 0.036(2) 0.070(3) -0.0008(19) -0.024(2) -0.0120(17)
C27 0.072(3) 0.046(3) 0.088(3) 0.006(2) -0.027(3) -0.007(2)
C28 0.067(3) 0.034(2) 0.082(3) 0.002(2) 0.005(3) -0.010(2)
C29 0.071(3) 0.046(2) 0.069(3) -0.018(2) 0.009(2) -0.033(2)
C30 0.060(2) 0.048(2) 0.046(2) -0.0085(17) -0.0021(19) -0.0267(18)
C31 0.0470(19) 0.0315(18) 0.0391(18) -0.0023(14) -0.0108(16) -0.0169(14)
C32 0.058(2) 0.051(2) 0.043(2) -0.0012(17) -0.0150(18) -0.0222(18)
C33 0.079(3) 0.066(3) 0.055(2) 0.008(2) -0.035(2) -0.025(2)
C34 0.066(3) 0.061(3) 0.089(3) -0.001(2) -0.046(3) -0.017(2)
C35 0.046(2) 0.064(3) 0.071(3) -0.006(2) -0.016(2) -0.0181(19)
C36 0.052(2) 0.051(2) 0.045(2) 0.0007(17) -0.0106(18) -0.0209(17)
C37 0.0394(18) 0.042(2) 0.046(2) 0.0081(16) -0.0069(16) -0.0113(15)
C38 0.054(2) 0.043(2) 0.050(2) 0.0180(17) -0.0104(19) -0.0137(17)
C39 0.051(2) 0.047(2) 0.054(2) 0.0033(18) 0.0046(19) -0.0156(18)
C40 0.0360(18) 0.050(2) 0.061(2) 0.0021(19) -0.0026(18) -0.0093(16)
C41 0.045(2) 0.038(2) 0.046(2) 0.0026(16) -0.0078(17) -0.0114(15)
C42 0.058(3) 0.084(4) 0.149(6) 0.015(4) 0.020(3) -0.034(3)
C43 0.102(4) 0.098(4) 0.122(5) 0.063(4) 0.014(4) -0.035(3)

loop_
_atom_type_symbol
_atom_type_description
_atom_type_scat_dispersion_real
_atom_type_scat_dispersion_imag
_atom_type_scat_source
C C 0.0033 0.0016 'International Tables Vol C Tables 4.2.6.8 and 6.1.1.4'
H H 0.0000 0.0000 'International Tables Vol C Tables 4.2.6.8 and 6.1.1.4'
N N 0.0061 0.0033 'International Tables Vol C Tables 4.2.6.8 and 6.1.1.4'
P P 0.1023 0.0942 'International Tables Vol C Tables 4.2.6.8 and 6.1.1.4'
Cl Cl 0.1484 0.1585 'International Tables Vol C Tables 4.2.6.8 and 6.1.1.4'
Cu Cu 0.3201 1.2651 'International Tables Vol C Tables 4.2.6.8 and 6.1.1.4'

loop_
_geom_angle_atom_site_label_1
_geom_angle_atom_site_label_2
_geom_angle_atom_site_label_3
_geom_angle
N1 Cu1 P1 111.60(8)
N1 Cu1 P2 105.72(9)
P1 Cu1 P2 123.32(4)
N1 Cu1 Cl1 102.10(9)
P1 Cu1 Cl1 104.57(5)
P2 Cu1 Cl1 107.49(5)
C1 P1 C13 102.98(15)
C1 P1 C7 103.84(15)
C13 P1 C7 101.93(15)
C1 P1 Cu1 112.83(11)
C13 P1 Cu1 121.36(11)
C7 P1 Cu1 111.98(11)
C19 P2 C31 103.26(15)
C19 P2 C25 103.18(15)
C31 P2 C25 102.30(16)
C19 P2 Cu1 117.53(12)
C31 P2 Cu1 113.82(11)
C25 P2 Cu1 114.87(12)
C37 N1 C41 114.8(3)
C37 N1 Cu1 121.0(2)
C41 N1 Cu1 123.6(2)
C39 N2 C43 121.2(4)
C39 N2 C42 120.6(4)
C43 N2 C42 118.1(4)
C2 C1 C6 118.3(3)
C2 C1 P1 124.0(3)
C6 C1 P1 117.6(3)
C1 C2 C3 120.9(4)
C4 C3 C2 119.6(4)
C5 C4 C3 120.6(4)
C4 C5 C6 120.3(4)
C1 C6 C5 120.2(4)
C8 C7 C12 119.1(3)
C8 C7 P1 116.9(3)
C12 C7 P1 123.9(3)
C7 C8 C9 120.0(4)
C10 C9 C8 121.0(4)
C11 C10 C9 118.9(4)
C10 C11 C12 121.5(4)
C7 C12 C11 119.5(4)
C18 C13 C14 117.8(3)
C18 C13 P1 119.0(3)
C14 C13 P1 123.1(3)
C13 C14 C15 120.6(4)
C16 C15 C14 120.8(4)
C15 C16 C17 119.5(4)
C16 C17 C18 119.4(4)
C13 C18 C17 122.0(3)
C20 C19 C24 117.4(3)
C20 C19 P2 118.6(2)
C24 C19 P2 124.1(3)
C21 C20 C19 121.6(3)
C22 C21 C20 119.9(4)
C23 C22 C21 119.6(4)
C22 C23 C24 120.4(4)
C19 C24 C23 121.1(4)
C30 C25 C26 118.9(4)
C30 C25 P2 124.0(3)
C26 C25 P2 117.1(3)
C25 C26 C27 120.2(4)
C28 C27 C26 120.2(5)
C29 C28 C27 119.7(4)
C28 C29 C30 120.8(4)
C25 C30 C29 120.2(4)
C32 C31 C36 117.4(3)
C32 C31 P2 124.2(3)
C36 C31 P2 118.2(3)
C33 C32 C31 121.4(4)
C34 C33 C32 119.9(4)
C33 C34 C35 119.7(4)
C36 C35 C34 120.1(4)
C35 C36 C31 121.5(4)
N1 C37 C38 125.1(3)
C37 C38 C39 119.4(3)
N2 C39 C40 122.0(4)
N2 C39 C38 121.9(4)
C40 C39 C38 116.1(3)
C41 C40 C39 119.7(4)
N1 C41 C40 124.9(3)

loop_
_geom_bond_atom_site_label_1
_geom_bond_atom_site_label_2
_geom_bond_distance
Cu1 N1 2.077(3)
Cu1 P1 2.2616(11)
Cu1 P2 2.2735(12)
Cu1 Cl1 2.3436(12)
P1 C1 1.828(3)
P1 C13 1.832(3)
P1 C7 1.837(3)
P2 C19 1.827(3)
P2 C31 1.828(4)
P2 C25 1.835(3)
N1 C37 1.332(4)
N1 C41 1.347(4)
N2 C39 1.361(5)
N2 C43 1.435(6)
N2 C42 1.454(6)
C1 C2 1.382(5)
C1 C6 1.382(5)
C2 C3 1.388(5)
C3 C4 1.358(7)
C4 C5 1.357(7)
C5 C6 1.389(6)
C7 C8 1.383(5)
C7 C12 1.387(5)
C8 C9 1.385(5)
C9 C10 1.371(6)
C10 C11 1.359(6)
C11 C12 1.390(5)
C13 C18 1.378(5)
C13 C14 1.382(5)
C14 C15 1.386(6)
C15 C16 1.368(6)
C16 C17 1.378(6)
C17 C18 1.381(5)
C19 C20 1.380(5)
C19 C24 1.380(5)
C20 C21 1.377(5)
C21 C22 1.369(6)
C22 C23 1.362(6)
C23 C24 1.382(6)
C25 C30 1.379(5)
C25 C26 1.384(5)
C26 C27 1.391(6)
C27 C28 1.370(7)
C28 C29 1.364(7)
C29 C30 1.386(5)
C31 C32 1.386(5)
C31 C36 1.400(5)
C32 C33 1.384(6)
C33 C34 1.377(6)
C34 C35 1.385(6)
C35 C36 1.368(6)
C37 C38 1.364(5)
C38 C39 1.405(5)
C39 C40 1.391(5)
C40 C41 1.362(5)
